data_7043318
loop_
_publ_author_name
'Liu, Zhi-Qiang'
'Zhao, Yue'
'Wang, Peng'
'Kang, Yan-Shang'
'Azam, Mohammad'
'Al-Resayes, Saud I'
'Liu, Xaio-Hui'
'Lu, Qingyi'
'Sun, Wei-Yin'

_publ_section_title
;
 Fluorescent sensing and selective adsorption properties of metal-organic
 frameworks with mixed tricarboxylate and 1H-imidazol-4-yl-containing
 ligands
;
_journal_name_full 'Dalton Trans.'
_journal_paper_doi 10.1039/C7DT01759F
_journal_year 2017
_chemical_formula_sum 'C78 H52 Cd3 N8 O13'
_chemical_formula_weight 1646.47
_space_group_crystal_system monoclinic
_space_group_IT_number 14
_space_group_name_Hall '-P 2ybc'
_space_group_name_H-M_alt 'P 1 21/c 1'
_symmetry_space_group_name_Hall '-P 2ybc'
_symmetry_space_group_name_H-M 'P 1 21/c 1'
_atom_sites_solution_hydrogens mixed
_audit_creation_method SHELXL-2014/7
_audit_update_record
;
2017-06-12 deposited with the CCDC.
2017-06-13 downloaded from the CCDC.
;
_cell_angle_alpha 90
_cell_angle_beta 91.9120(10)
_cell_angle_gamma 90
_cell_formula_units_Z 4
_cell_length_a 15.5620(9)
_cell_length_b 32.1384(18)
_cell_length_c 14.8953(8)
_cell_measurement_reflns_used 9955
_cell_measurement_temperature 293(2)
_cell_measurement_theta_max 27.3733
_cell_measurement_theta_min 2.3085
_cell_volume 7445.6(7)
_computing_cell_refinement 'Bruker SMART'
_computing_data_collection 'Bruker SMART'
_computing_data_reduction 'Bruker SAINT'
_computing_molecular_graphics 'Bruker SHELXTL'
_computing_publication_material 'Bruker SHELXTL'
_computing_structure_refinement 'SHELXL-2014/7 (Sheldrick, 2014)'
_computing_structure_solution 'SHELXS-2014/7 (Sheldrick, 2014)'
_diffrn_ambient_temperature 293(2)
_diffrn_measured_fraction_theta_full 0.992
_diffrn_measured_fraction_theta_max 0.992
_diffrn_measurement_device_type 'CCD area detector'
_diffrn_radiation_type MoK\a
_diffrn_radiation_wavelength 0.71073
_diffrn_reflns_av_R_equivalents 0.0367
_diffrn_reflns_av_unetI/netI 0.0382
_diffrn_reflns_Laue_measured_fraction_full 0.992
_diffrn_reflns_Laue_measured_fraction_max 0.992
_diffrn_reflns_limit_h_max 18
_diffrn_reflns_limit_h_min -18
_diffrn_reflns_limit_k_max 26
_diffrn_reflns_limit_k_min -38
_diffrn_reflns_limit_l_max 17
_diffrn_reflns_limit_l_min -16
_diffrn_reflns_number 41131
_diffrn_reflns_point_group_measured_fraction_full 0.992
_diffrn_reflns_point_group_measured_fraction_max 0.992
_diffrn_reflns_theta_full 25.010
_diffrn_reflns_theta_max 25.010
_diffrn_reflns_theta_min 1.507
_diffrn_source 'fine-focus sealed tube'
_exptl_absorpt_coefficient_mu 0.916
_exptl_absorpt_correction_T_max 0.848
_exptl_absorpt_correction_T_min 0.774
_exptl_absorpt_correction_type multi-scan
_exptl_absorpt_process_details SADABS
_exptl_crystal_colour colorless
_exptl_crystal_density_diffrn 1.469
_exptl_crystal_description block
_exptl_crystal_F_000 3296
_exptl_crystal_size_max 0.280
_exptl_crystal_size_mid 0.260
_exptl_crystal_size_min 0.180
_refine_diff_density_max 1.290
_refine_diff_density_min -0.549
_refine_diff_density_rms 0.072
_refine_ls_extinction_method none
_refine_ls_goodness_of_fit_ref 1.033
_refine_ls_hydrogen_treatment constr
_refine_ls_matrix_type full
_refine_ls_number_parameters 975
_refine_ls_number_reflns 13038
_refine_ls_number_restraints 25
_refine_ls_restrained_S_all 1.039
_refine_ls_R_factor_all 0.0420
_refine_ls_R_factor_gt 0.0346
_refine_ls_shift/su_max 0.004
_refine_ls_shift/su_mean 0.000
_refine_ls_structure_factor_coef Fsqd
_refine_ls_weighting_details 'w=1/[\s^2^(Fo^2^)+(0.0352P)^2^+8.9486P] where P=(Fo^2^+2Fc^2^)/3'
_refine_ls_weighting_scheme calc
_refine_ls_wR_factor_gt 0.0842
_refine_ls_wR_factor_ref 0.0883
_reflns_Friedel_coverage 0.000
_reflns_number_gt 11251
_reflns_number_total 13038
_reflns_threshold_expression 'I > 2\s(I)'
_cod_data_source_file c7dt01759f2.cif
_cod_data_source_block 2
_cod_database_code 7043318
_shelx_shelxl_version_number 2014/7
_shelx_space_group_comment
;
The symmetry employed for this shelxl refinement is uniquely defined
by the following loop, which should always be used as a source of
symmetry information in preference to the above space-group names.
They are only intended as comments.
;
_shelx_estimated_absorpt_t_min 0.784
_shelx_estimated_absorpt_t_max 0.852

loop_
_space_group_symop_operation_xyz
'x, y, z'
'-x, y+1/2, -z+1/2'
'-x, -y, -z'
'x, -y-1/2, z-1/2'

loop_
_atom_site_label
_atom_site_type_symbol
_atom_site_fract_x
_atom_site_fract_y
_atom_site_fract_z
_atom_site_U_iso_or_equiv
_atom_site_adp_type
_atom_site_occupancy
_atom_site_site_symmetry_order
_atom_site_calc_flag
_atom_site_refinement_flags_posn
_atom_site_refinement_flags_adp
_atom_site_refinement_flags_occupancy
_atom_site_disorder_assembly
_atom_site_disorder_group
Cd1 Cd 0.73988(2) 0.72180(2) 0.83835(2) 0.02684(7) Uani 1 1 d . . . . .
Cd2 Cd 1.24332(2) 0.66017(2) -0.00970(2) 0.03437(8) Uani 1 1 d . . . . .
Cd3 Cd 0.74185(2) 0.71123(2) 0.12218(2) 0.03203(7) Uani 1 1 d . . . . .
N1 N 0.59527(16) 0.72364(9) 0.8278(2) 0.0392(7) Uani 1 1 d . . . . .
N2 N 0.46342(16) 0.70165(9) 0.8415(2) 0.0365(7) Uani 1 1 d . . . . .
H2 H 0.4207 0.6848 0.8442 0.044 Uiso 1 1 calc R U . . .
N3 N 0.0120(2) 0.72026(16) 0.8869(3) 0.0833(15) Uani 1 1 d . . . . .
H3A H -0.0431 0.7192 0.8807 0.100 Uiso 1 1 calc R U . . .
N4 N 0.14389(17) 0.70113(10) 0.9164(2) 0.0403(7) Uani 1 1 d . . . . .
N5 N 0.88293(17) 0.71107(9) 0.1217(2) 0.0423(7) Uani 1 1 d . . . . .
N6 N 1.01680(17) 0.69068(9) 0.1245(2) 0.0388(7) Uani 1 1 d . . . . .
H6A H 1.0605 0.6743 0.1245 0.047 Uiso 1 1 calc R U . . .
N7 N 1.34038(17) 0.70079(10) 0.06418(19) 0.0394(7) Uani 1 1 d . . . . .
N8 N 1.4711(2) 0.72264(15) 0.0936(3) 0.0763(13) Uani 1 1 d . . . . .
H8 H 1.5264 0.7233 0.0973 0.092 Uiso 1 1 calc R U . . .
O1 O 0.84802(14) 0.67643(7) 0.82916(18) 0.0418(6) Uani 1 1 d . . . . .
O2 O 0.8050(3) 0.62152(10) 0.9061(3) 0.1124(17) Uani 1 1 d . . . . .
O3 O 1.27560(16) 0.60425(9) 0.10024(18) 0.0529(7) Uani 1 1 d . . . . .
O4 O 1.15310(14) 0.63756(7) 0.09897(16) 0.0387(6) Uani 1 1 d . . . . .
O5 O 1.1753(2) 0.26968(9) 0.5766(2) 0.0773(10) Uani 1 1 d . . . . .
O6 O 1.2353(2) 0.28958(8) 0.7009(2) 0.0631(8) Uani 1 1 d . . . . .
O7 O 0.72028(16) 0.63032(9) 0.13926(19) 0.0525(7) Uani 1 1 d . . . . .
O8 O 0.62358(15) 0.67893(8) 0.15888(19) 0.0485(7) Uani 1 1 d . . . . .
O9 O 0.33691(15) 0.64359(7) 0.87665(16) 0.0415(6) Uani 1 1 d . . . . .
O10 O 0.22083(17) 0.60546(9) 0.88417(18) 0.0537(7) Uani 1 1 d . . . . .
O11 O 0.26197(16) 0.28086(7) 0.32221(16) 0.0384(6) Uani 1 1 d . . . . .
O12 O 0.3431(2) 0.26593(8) 0.4406(2) 0.0627(8) Uani 1 1 d . . . . .
O13 O 0.71559(17) 0.68151(8) 0.97110(16) 0.0456(6) Uani 1 1 d . . . . .
H13A H 0.7507 0.6567 0.9675 0.055 Uiso 1 1 calc R U . . .
H13B H 0.6561 0.6725 0.9676 0.055 Uiso 1 1 calc R U . . .
C1 C 0.8500(3) 0.63826(12) 0.8474(3) 0.0495(10) Uani 1 1 d . . . . .
C2 C 0.9058(2) 0.61109(11) 0.7918(2) 0.0380(8) Uani 1 1 d . . . . .
C3 C 0.8960(3) 0.56797(13) 0.7907(3) 0.0594(12) Uani 1 1 d . . . . .
H3 H 0.8556 0.5555 0.8266 0.071 Uiso 1 1 calc R U . . .
C4 C 0.9460(3) 0.54378(12) 0.7365(3) 0.0542(11) Uani 1 1 d . . . . .
H4 H 0.9387 0.5151 0.7364 0.065 Uiso 1 1 calc R U . . .
C5 C 1.0077(2) 0.56159(10) 0.6814(2) 0.0305(7) Uani 1 1 d . . . . .
C6 C 1.0133(3) 0.60354(12) 0.6845(3) 0.0621(13) Uani 1 1 d . . . . .
H6 H 1.0537 0.6167 0.6498 0.075 Uiso 1 1 calc R U . . .
C7 C 0.9614(3) 0.62764(11) 0.7371(3) 0.0608(13) Uani 1 1 d . . . . .
H7 H 0.9658 0.6565 0.7338 0.073 Uiso 1 1 calc DR U . . .
C8 C 1.05576(18) 0.53671(9) 0.6156(2) 0.0266(7) Uani 1 1 d . . . . .
C9 C 1.08045(19) 0.55487(9) 0.5356(2) 0.0301(7) Uani 1 1 d . . . . .
H9 H 1.0691 0.5830 0.5262 0.036 Uiso 1 1 calc R U . . .
C10 C 1.12123(18) 0.53267(9) 0.4696(2) 0.0267(7) Uani 1 1 d . . . . .
C11 C 1.13894(18) 0.49037(9) 0.4854(2) 0.0263(7) Uani 1 1 d . . . . .
H11 H 1.1665 0.4749 0.4421 0.032 Uiso 1 1 calc R U . . .
C12 C 1.11569(17) 0.47130(9) 0.5651(2) 0.0238(6) Uani 1 1 d . . . . .
C13 C 1.07463(18) 0.49476(9) 0.6294(2) 0.0268(7) Uani 1 1 d . . . . .
H13 H 1.0594 0.4822 0.6829 0.032 Uiso 1 1 calc R U . . .
C14 C 1.14313(19) 0.55261(9) 0.3832(2) 0.0281(7) Uani 1 1 d . . . . .
C15 C 1.2139(2) 0.54010(10) 0.3358(2) 0.0338(7) Uani 1 1 d . . . . .
H15 H 1.2487 0.5187 0.3585 0.041 Uiso 1 1 calc R U . . .
C16 C 1.2336(2) 0.55874(11) 0.2560(2) 0.0359(8) Uani 1 1 d . . . . .
H16 H 1.2819 0.5501 0.2260 0.043 Uiso 1 1 calc R U . . .
C17 C 1.18249(19) 0.59033(10) 0.2194(2) 0.0306(7) Uani 1 1 d . . . . .
C18 C 1.1108(2) 0.60247(11) 0.2664(2) 0.0400(9) Uani 1 1 d . . . . .
H18 H 1.0752 0.6233 0.2431 0.048 Uiso 1 1 calc R U . . .
C19 C 1.0917(2) 0.58413(10) 0.3469(2) 0.0369(8) Uani 1 1 d . . . . .
H19 H 1.0438 0.5930 0.3774 0.044 Uiso 1 1 calc R U . . .
C20 C 1.2056(2) 0.61141(10) 0.1351(2) 0.0343(8) Uani 1 1 d . . . . .
C21 C 1.13461(18) 0.42638(9) 0.5808(2) 0.0259(7) Uani 1 1 d . . . . .
C22 C 1.1521(2) 0.41178(11) 0.6664(2) 0.0416(9) Uani 1 1 d . . . . .
H22 H 1.1522 0.4302 0.7146 0.050 Uiso 1 1 calc R U . . .
C23 C 1.1695(3) 0.37010(11) 0.6815(3) 0.0470(9) Uani 1 1 d . . . . .
H23 H 1.1823 0.3611 0.7398 0.056 Uiso 1 1 calc R U . . .
C24 C 1.1682(2) 0.34192(10) 0.6127(2) 0.0320(7) Uani 1 1 d . . . . .
C25 C 1.1486(2) 0.35593(11) 0.5265(2) 0.0419(9) Uani 1 1 d . . . . .
H25 H 1.1459 0.3372 0.4790 0.050 Uiso 1 1 calc R U . . .
C26 C 1.1332(2) 0.39775(10) 0.5107(2) 0.0383(8) Uani 1 1 d . . . . .
H26 H 1.1217 0.4069 0.4523 0.046 Uiso 1 1 calc R U . . .
C27 C 1.1933(2) 0.29775(10) 0.6305(2) 0.0343(8) Uani 1 1 d . . . . .
C28 C 0.6486(2) 0.64143(12) 0.1645(2) 0.0417(9) Uani 1 1 d . . . . .
C29 C 0.5898(2) 0.61066(11) 0.2071(2) 0.0374(8) Uani 1 1 d . . . . .
C30 C 0.6137(2) 0.56962(11) 0.2216(3) 0.0421(9) Uani 1 1 d . . . . .
H30 H 0.6646 0.5598 0.1984 0.051 Uiso 1 1 calc R U . . .
C31 C 0.5630(2) 0.54314(11) 0.2700(2) 0.0368(8) Uani 1 1 d . . . . .
H31 H 0.5795 0.5156 0.2781 0.044 Uiso 1 1 calc R U . . .
C32 C 0.48747(19) 0.55730(10) 0.3067(2) 0.0289(7) Uani 1 1 d . . . . .
C33 C 0.4616(2) 0.59767(10) 0.2874(2) 0.0365(8) Uani 1 1 d . . . . .
H33 H 0.4092 0.6071 0.3077 0.044 Uiso 1 1 calc R U . . .
C34 C 0.5121(2) 0.62412(11) 0.2385(3) 0.0401(8) Uani 1 1 d . . . . .
H34 H 0.4936 0.6511 0.2266 0.048 Uiso 1 1 calc R U . . .
C35 C 0.44065(18) 0.53213(9) 0.3729(2) 0.0263(7) Uani 1 1 d . . . . .
C36 C 0.42433(18) 0.48983(9) 0.3628(2) 0.0270(7) Uani 1 1 d . . . . .
H36 H 0.4401 0.4763 0.3106 0.032 Uiso 1 1 calc R U . . .
C37 C 0.38468(17) 0.46734(9) 0.4299(2) 0.0240(6) Uani 1 1 d . . . . .
C38 C 0.36122(18) 0.48792(9) 0.5079(2) 0.0251(6) Uani 1 1 d . . . . .
H38 H 0.3349 0.4730 0.5529 0.030 Uiso 1 1 calc R U . . .
C39 C 0.37653(18) 0.53025(9) 0.5196(2) 0.0256(6) Uani 1 1 d . . . . .
C40 C 0.41537(18) 0.55169(9) 0.4512(2) 0.0282(7) Uani 1 1 d . . . . .
H40 H 0.4249 0.5801 0.4577 0.034 Uiso 1 1 calc R U . . .
C41 C 0.35418(18) 0.55192(9) 0.6032(2) 0.0269(7) Uani 1 1 d . . . . .
C42 C 0.2828(2) 0.53994(10) 0.6514(2) 0.0341(8) Uani 1 1 d . . . . .
H42 H 0.2488 0.5179 0.6306 0.041 Uiso 1 1 calc R U . . .
C43 C 0.2618(2) 0.56018(11) 0.7292(2) 0.0358(8) Uani 1 1 d . . . . .
H43 H 0.2134 0.5520 0.7596 0.043 Uiso 1 1 calc R U . . .
C44 C 0.3120(2) 0.59266(10) 0.7628(2) 0.0317(7) Uani 1 1 d . . . . .
C45 C 0.3835(2) 0.60444(10) 0.7156(2) 0.0381(8) Uani 1 1 d . . . . .
H45 H 0.4181 0.6261 0.7373 0.046 Uiso 1 1 calc R U . . .
C46 C 0.4040(2) 0.58457(10) 0.6370(2) 0.0361(8) Uani 1 1 d . . . . .
H46 H 0.4519 0.5932 0.6062 0.043 Uiso 1 1 calc R U . . .
C47 C 0.2885(2) 0.61503(10) 0.8461(2) 0.0345(8) Uani 1 1 d . . . . .
C48 C 0.36718(18) 0.42221(9) 0.4186(2) 0.0259(7) Uani 1 1 d . . . . .
C49 C 0.3354(2) 0.40685(10) 0.3368(2) 0.0354(8) Uani 1 1 d . . . . .
H49 H 0.3259 0.4248 0.2885 0.043 Uiso 1 1 calc R U . . .
C50 C 0.3178(2) 0.36478(10) 0.3270(2) 0.0389(8) Uani 1 1 d . . . . .
H50 H 0.2943 0.3550 0.2728 0.047 Uiso 1 1 calc R U . . .
C51 C 0.3345(2) 0.33700(9) 0.3963(2) 0.0312(7) Uani 1 1 d . . . . .
C52 C 0.3674(2) 0.35215(10) 0.4774(2) 0.0376(8) Uani 1 1 d . . . . .
H52 H 0.3797 0.3339 0.5245 0.045 Uiso 1 1 calc R U . . .
C53 C 0.3820(2) 0.39430(10) 0.4888(2) 0.0334(7) Uani 1 1 d . . . . .
H53 H 0.4022 0.4041 0.5443 0.040 Uiso 1 1 calc R U . . .
C54 C 0.3126(2) 0.29199(10) 0.3858(2) 0.0333(8) Uani 1 1 d . . . . .
C55 C 0.5448(2) 0.69102(11) 0.8303(3) 0.0420(9) Uani 1 1 d . . . . .
H55 H 0.5637 0.6637 0.8248 0.050 Uiso 1 1 calc R U . . .
C56 C 0.5426(2) 0.75726(11) 0.8388(3) 0.0399(8) Uani 1 1 d . . . . .
H56 H 0.5605 0.7849 0.8400 0.048 Uiso 1 1 calc R U . . .
C57 C 0.4594(2) 0.74423(11) 0.8479(2) 0.0367(8) Uani 1 1 d . . . . .
C58 C 0.3792(2) 0.76660(12) 0.8631(3) 0.0436(9) Uani 1 1 d . . . . .
C59 C 0.3013(2) 0.74578(12) 0.8631(2) 0.0388(8) Uani 1 1 d . . . . .
H59 H 0.3000 0.7175 0.8501 0.047 Uiso 1 1 calc R U . . .
C60 C 0.2248(2) 0.76601(13) 0.8820(3) 0.0528(11) Uani 1 1 d . . . . .
C64 C 0.1449(2) 0.74197(14) 0.8890(3) 0.0478(10) Uani 1 1 d . . . . .
C65 C 0.0625(3) 0.68973(17) 0.9141(3) 0.0626(13) Uani 1 1 d . . . . .
H65 H 0.0433 0.6634 0.9299 0.075 Uiso 1 1 calc R U . . .
C66 C 0.0619(3) 0.75351(19) 0.8705(4) 0.0787(17) Uani 1 1 d . . . . .
H66 H 0.0432 0.7795 0.8503 0.094 Uiso 1 1 calc R U . . .
C67 C 0.9342(2) 0.67894(11) 0.1192(3) 0.0427(9) Uani 1 1 d . . . . .
H67 H 0.9157 0.6515 0.1144 0.051 Uiso 1 1 calc R U . . .
C68 C 0.9356(2) 0.74545(11) 0.1290(3) 0.0495(10) Uani 1 1 d . . . . .
H68 H 0.9166 0.7728 0.1326 0.059 Uiso 1 1 calc R U . . .
C69 C 1.0199(2) 0.73338(11) 0.1302(3) 0.0410(9) Uani 1 1 d . . . . .
C70 C 1.1004(2) 0.75718(12) 0.1299(3) 0.0540(11) Uani 1 1 d . . . . .
C71 C 1.1792(2) 0.73826(12) 0.1253(2) 0.0384(8) Uani 1 1 d . . . . .
H71 H 1.1821 0.7094 0.1281 0.046 Uiso 1 1 calc R U . . .
C72 C 1.2546(2) 0.76079(13) 0.1168(3) 0.0513(10) Uani 1 1 d . . . . .
C76 C 1.3365(2) 0.73958(13) 0.1027(2) 0.0423(9) Uani 1 1 d . . . . .
C77 C 1.4178(3) 0.75283(19) 0.1201(3) 0.0740(16) Uani 1 1 d . . . . .
H77 H 1.4339 0.7782 0.1458 0.089 Uiso 1 1 calc R U . . .
C78 C 1.4241(2) 0.69202(16) 0.0612(3) 0.0583(12) Uani 1 1 d . . . . .
H78 H 1.4462 0.6673 0.0389 0.070 Uiso 1 1 calc R U . . .
C73 C 1.2523(6) 0.8020(3) 0.1375(11) 0.070(3) Uani 0.68(2) 1 d . . P A 1
H73B H 1.3042 0.8180 0.1449 0.084 Uiso 0.68(2) 1 d R U P A 1
C74 C 1.1766(7) 0.8206(3) 0.1525(16) 0.107(6) Uani 0.68(2) 1 d . . P A 1
H74B H 1.1750 0.8496 0.1671 0.129 Uiso 0.68(2) 1 d R U P A 1
C75 C 1.1030(5) 0.7977(3) 0.1472(10) 0.071(3) Uani 0.68(2) 1 d . U P A 1
H75B H 1.0504 0.8091 0.1682 0.086 Uiso 0.68(2) 1 d R U P A 1
C73' C 1.2473(12) 0.8056(7) 0.0863(16) 0.050(5) Uani 0.32(2) 1 d . . P A 2
H73A H 1.2996 0.8211 0.0817 0.060 Uiso 0.32(2) 1 d R U P A 2
C75' C 1.0914(8) 0.8031(4) 0.0945(14) 0.039(4) Uani 0.32(2) 1 d . U P A 2
H75A H 1.0367 0.8168 0.0883 0.047 Uiso 0.32(2) 1 d R U P A 2
C74' C 1.1666(12) 0.8256(5) 0.085(2) 0.063(7) Uani 0.32(2) 1 d . . P A 2
H74A H 1.1641 0.8551 0.0751 0.075 Uiso 0.32(2) 1 d R U P A 2
C61 C 0.2306(9) 0.8090(5) 0.9108(13) 0.059(3) Uani 0.62(4) 1 d . U P B 1
H61B H 0.1785 0.8234 0.9243 0.071 Uiso 0.62(4) 1 d R U P B 1
C62 C 0.3076(11) 0.8300(6) 0.9108(17) 0.080(5) Uani 0.62(4) 1 d . . P B 1
H62B H 0.3083 0.8595 0.9207 0.095 Uiso 0.62(4) 1 d R U P B 1
C63 C 0.3844(11) 0.8101(5) 0.8949(13) 0.056(3) Uani 0.62(4) 1 d . U P B 1
H63B H 0.4384 0.8245 0.9005 0.067 Uiso 0.62(4) 1 d R U P B 1
C63' C 0.3720(12) 0.8064(7) 0.855(3) 0.052(6) Uani 0.38(4) 1 d . . P B 2
H63A H 0.4214 0.8199 0.8317 0.063 Uiso 0.38(4) 1 d R U P B 2
C62' C 0.293(2) 0.8285(9) 0.860(3) 0.085(10) Uani 0.38(4) 1 d . . P B 2
H62A H 0.2924 0.8584 0.8604 0.102 Uiso 0.38(4) 1 d R U P B 2
C61' C 0.2198(13) 0.8059(7) 0.868(3) 0.056(7) Uani 0.38(4) 1 d . . P B 2
H61A H 0.1648 0.8165 0.8474 0.068 Uiso 0.38(4) 1 d R U P B 2

loop_
_atom_site_aniso_label
_atom_site_aniso_U_11
_atom_site_aniso_U_22
_atom_site_aniso_U_33
_atom_site_aniso_U_23
_atom_site_aniso_U_13
_atom_site_aniso_U_12
Cd1 0.02153(11) 0.02091(12) 0.03817(15) -0.00298(10) 0.00245(9) -0.00304(8)
Cd2 0.03908(14) 0.03491(14) 0.02987(14) -0.00175(10) 0.01271(10) -0.00142(10)
Cd3 0.02431(12) 0.02055(12) 0.05156(17) 0.00404(10) 0.00621(10) 0.00274(9)
N1 0.0233(13) 0.0405(17) 0.054(2) -0.0016(14) 0.0026(12) -0.0050(12)
N2 0.0234(13) 0.0373(16) 0.0491(19) -0.0021(14) 0.0048(12) -0.0097(11)
N3 0.0243(17) 0.154(4) 0.071(3) 0.042(3) -0.0067(17) -0.009(2)
N4 0.0265(14) 0.060(2) 0.0342(17) 0.0048(15) -0.0004(12) -0.0112(13)
N5 0.0270(14) 0.0329(16) 0.067(2) 0.0018(15) 0.0054(14) 0.0032(12)
N6 0.0262(14) 0.0319(15) 0.059(2) 0.0037(14) 0.0087(13) 0.0078(12)
N7 0.0296(14) 0.057(2) 0.0319(17) -0.0012(14) 0.0010(12) 0.0067(13)
N8 0.0242(16) 0.145(4) 0.059(3) -0.030(3) -0.0069(16) 0.003(2)
O1 0.0348(12) 0.0248(12) 0.0663(18) -0.0037(12) 0.0083(11) 0.0077(10)
O2 0.177(4) 0.048(2) 0.119(3) 0.013(2) 0.103(3) 0.033(2)
O3 0.0424(14) 0.0614(18) 0.0562(17) 0.0225(14) 0.0229(13) 0.0195(13)
O4 0.0372(12) 0.0394(14) 0.0400(14) 0.0145(11) 0.0103(10) 0.0124(10)
O5 0.117(3) 0.0303(15) 0.082(2) -0.0048(16) -0.039(2) 0.0245(16)
O6 0.106(2) 0.0344(15) 0.0480(18) 0.0064(13) -0.0120(17) 0.0274(15)
O7 0.0365(14) 0.0613(18) 0.0605(18) 0.0222(14) 0.0140(12) -0.0019(12)
O8 0.0391(13) 0.0392(15) 0.0678(19) 0.0179(13) 0.0105(12) -0.0085(11)
O9 0.0411(13) 0.0413(14) 0.0431(15) -0.0181(12) 0.0153(11) -0.0140(11)
O10 0.0512(15) 0.0571(17) 0.0547(17) -0.0227(14) 0.0294(13) -0.0235(13)
O11 0.0500(14) 0.0298(12) 0.0355(14) -0.0103(10) 0.0022(11) -0.0130(10)
O12 0.086(2) 0.0240(13) 0.076(2) 0.0060(14) -0.0301(17) -0.0136(13)
O13 0.0596(16) 0.0358(14) 0.0422(15) 0.0015(12) 0.0138(12) 0.0060(12)
C1 0.058(2) 0.039(2) 0.052(3) -0.0040(19) 0.0152(19) 0.0145(18)
C2 0.046(2) 0.0324(18) 0.035(2) -0.0052(16) 0.0043(15) 0.0121(15)
C3 0.072(3) 0.040(2) 0.067(3) -0.002(2) 0.034(2) 0.004(2)
C4 0.075(3) 0.0290(19) 0.061(3) 0.0009(18) 0.030(2) 0.0050(18)
C5 0.0333(16) 0.0259(16) 0.0323(18) -0.0019(14) 0.0003(13) 0.0070(13)
C6 0.083(3) 0.029(2) 0.077(3) -0.005(2) 0.051(3) -0.008(2)
C7 0.087(3) 0.0201(18) 0.078(3) -0.0024(19) 0.040(3) 0.0043(19)
C8 0.0252(15) 0.0229(15) 0.0317(18) -0.0021(13) -0.0010(12) 0.0034(12)
C9 0.0348(17) 0.0199(15) 0.0355(19) 0.0021(14) 0.0026(14) 0.0049(13)
C10 0.0255(15) 0.0249(16) 0.0297(18) 0.0030(13) -0.0006(12) 0.0006(12)
C11 0.0264(15) 0.0227(15) 0.0298(18) -0.0030(13) -0.0008(12) 0.0033(12)
C12 0.0212(14) 0.0211(15) 0.0289(17) 0.0016(13) -0.0024(12) 0.0006(11)
C13 0.0265(15) 0.0264(16) 0.0275(17) 0.0031(13) 0.0025(12) 0.0008(12)
C14 0.0292(15) 0.0220(15) 0.0332(18) 0.0017(13) 0.0003(13) 0.0016(12)
C15 0.0320(17) 0.0302(17) 0.039(2) 0.0094(15) 0.0014(14) 0.0074(13)
C16 0.0289(16) 0.0374(19) 0.042(2) 0.0045(16) 0.0073(14) 0.0077(14)
C17 0.0300(16) 0.0280(16) 0.0341(19) 0.0054(14) 0.0049(13) 0.0006(13)
C18 0.0404(19) 0.0336(19) 0.047(2) 0.0167(17) 0.0122(16) 0.0158(15)
C19 0.0349(17) 0.0358(19) 0.041(2) 0.0116(16) 0.0122(15) 0.0121(14)
C20 0.0347(17) 0.0324(18) 0.036(2) 0.0055(15) 0.0040(14) 0.0034(14)
C21 0.0246(15) 0.0212(15) 0.0318(18) 0.0020(13) 0.0005(12) 0.0037(12)
C22 0.066(2) 0.0316(19) 0.0271(19) -0.0008(15) -0.0039(16) 0.0154(17)
C23 0.071(3) 0.035(2) 0.035(2) 0.0082(17) -0.0013(18) 0.0150(18)
C24 0.0323(17) 0.0236(16) 0.040(2) 0.0068(15) 0.0014(14) 0.0056(13)
C25 0.061(2) 0.0273(18) 0.037(2) -0.0024(16) -0.0027(17) 0.0118(16)
C26 0.055(2) 0.0290(18) 0.0309(19) 0.0038(15) 0.0011(15) 0.0105(15)
C27 0.0326(17) 0.0264(17) 0.044(2) 0.0081(16) 0.0081(15) 0.0084(14)
C28 0.0358(19) 0.049(2) 0.041(2) 0.0169(18) 0.0021(15) -0.0061(16)
C29 0.0341(18) 0.0379(19) 0.040(2) 0.0120(16) 0.0061(15) -0.0048(14)
C30 0.0359(18) 0.041(2) 0.051(2) 0.0121(17) 0.0174(16) 0.0062(15)
C31 0.0387(18) 0.0292(17) 0.043(2) 0.0077(15) 0.0096(15) 0.0059(14)
C32 0.0322(16) 0.0254(16) 0.0293(18) 0.0009(13) 0.0026(13) -0.0062(13)
C33 0.0349(17) 0.0266(17) 0.049(2) 0.0069(16) 0.0139(15) 0.0008(14)
C34 0.0399(19) 0.0262(17) 0.055(2) 0.0116(16) 0.0098(16) 0.0019(14)
C35 0.0258(15) 0.0217(15) 0.0316(18) 0.0019(13) 0.0025(12) 0.0000(12)
C36 0.0286(15) 0.0223(15) 0.0303(18) -0.0024(13) 0.0044(13) 0.0003(12)
C37 0.0224(14) 0.0192(15) 0.0303(17) -0.0005(13) -0.0007(12) -0.0016(11)
C38 0.0238(14) 0.0229(15) 0.0288(17) 0.0004(13) 0.0031(12) -0.0036(12)
C39 0.0243(14) 0.0235(15) 0.0292(17) -0.0036(13) 0.0028(12) -0.0009(12)
C40 0.0295(16) 0.0185(15) 0.0370(19) -0.0033(13) 0.0033(13) -0.0029(12)
C41 0.0276(15) 0.0201(15) 0.0334(18) -0.0038(13) 0.0045(13) 0.0000(12)
C42 0.0318(17) 0.0321(18) 0.039(2) -0.0093(15) 0.0061(14) -0.0110(14)
C43 0.0289(16) 0.0395(19) 0.040(2) -0.0077(16) 0.0129(14) -0.0108(14)
C44 0.0307(16) 0.0301(17) 0.0345(19) -0.0061(15) 0.0056(13) -0.0010(13)
C45 0.0367(18) 0.0317(18) 0.047(2) -0.0152(16) 0.0098(15) -0.0139(14)
C46 0.0331(17) 0.0323(18) 0.044(2) -0.0099(16) 0.0140(15) -0.0096(14)
C47 0.0349(17) 0.0311(18) 0.038(2) -0.0048(15) 0.0080(15) -0.0029(14)
C48 0.0258(15) 0.0201(15) 0.0319(18) -0.0019(13) 0.0037(12) -0.0044(12)
C49 0.052(2) 0.0251(17) 0.0290(19) 0.0006(14) -0.0041(15) -0.0049(15)
C50 0.054(2) 0.0305(18) 0.032(2) -0.0070(15) -0.0065(16) -0.0084(15)
C51 0.0347(17) 0.0208(16) 0.038(2) -0.0065(14) 0.0011(14) -0.0041(13)
C52 0.047(2) 0.0238(17) 0.042(2) 0.0057(15) -0.0096(16) -0.0099(14)
C53 0.0444(19) 0.0244(16) 0.0310(19) -0.0029(14) -0.0057(14) -0.0096(14)
C54 0.0363(17) 0.0222(16) 0.042(2) -0.0074(15) 0.0052(15) -0.0048(13)
C55 0.0272(17) 0.039(2) 0.061(3) -0.0080(18) 0.0057(16) -0.0022(15)
C56 0.0271(16) 0.0365(19) 0.056(2) 0.0030(17) 0.0037(15) -0.0064(14)
C57 0.0285(16) 0.0377(19) 0.044(2) 0.0065(16) 0.0024(14) -0.0031(14)
C58 0.0317(18) 0.039(2) 0.060(3) 0.0174(18) 0.0099(16) -0.0002(15)
C59 0.0316(17) 0.045(2) 0.039(2) 0.0153(17) 0.0012(14) 0.0035(15)
C60 0.0332(19) 0.052(2) 0.074(3) 0.026(2) 0.0106(18) 0.0084(17)
C64 0.0288(18) 0.069(3) 0.046(2) 0.023(2) 0.0010(15) 0.0046(17)
C65 0.040(2) 0.102(4) 0.046(3) 0.009(2) -0.0034(18) -0.026(2)
C66 0.032(2) 0.116(4) 0.089(4) 0.050(3) 0.004(2) 0.014(2)
C67 0.0340(18) 0.0300(18) 0.065(3) 0.0072(17) 0.0112(17) 0.0036(15)
C68 0.0302(18) 0.0290(19) 0.090(3) -0.0067(19) 0.0053(18) 0.0020(15)
C69 0.0304(17) 0.0357(19) 0.057(2) -0.0096(17) 0.0045(16) 0.0031(14)
C70 0.0328(19) 0.040(2) 0.089(3) -0.020(2) 0.0100(19) -0.0011(16)
C71 0.0312(17) 0.044(2) 0.040(2) -0.0136(17) 0.0001(14) -0.0018(15)
C72 0.0343(19) 0.052(2) 0.068(3) -0.020(2) 0.0017(18) -0.0065(17)
C76 0.0274(17) 0.062(2) 0.037(2) -0.0136(18) -0.0010(14) -0.0050(16)
C77 0.035(2) 0.123(5) 0.063(3) -0.045(3) -0.004(2) -0.015(2)
C78 0.035(2) 0.095(4) 0.044(2) -0.007(2) -0.0024(17) 0.022(2)
C73 0.042(4) 0.053(5) 0.114(10) -0.020(7) -0.001(6) -0.014(3)
C74 0.068(6) 0.039(5) 0.213(19) -0.023(8) -0.013(8) -0.008(4)
C75 0.045(4) 0.050(4) 0.119(8) -0.014(5) -0.004(5) 0.007(3)
C73' 0.033(8) 0.050(9) 0.068(13) -0.014(10) 0.021(9) -0.008(6)
C75' 0.028(5) 0.028(6) 0.063(9) 0.006(6) -0.002(5) 0.015(4)
C74' 0.044(9) 0.021(6) 0.126(19) -0.002(9) 0.029(10) 0.004(6)
C61 0.046(5) 0.054(5) 0.077(8) 0.013(6) 0.014(5) 0.012(4)
C62 0.060(7) 0.030(5) 0.150(16) 0.008(9) 0.036(9) 0.004(4)
C63 0.051(5) 0.038(4) 0.079(8) -0.001(6) 0.010(5) -0.008(4)
C63' 0.023(6) 0.043(9) 0.091(18) 0.010(11) 0.008(8) -0.004(5)
C62' 0.074(13) 0.030(9) 0.15(3) 0.034(16) 0.029(17) 0.009(8)
C61' 0.035(7) 0.043(9) 0.091(18) 0.033(11) 0.005(9) 0.008(6)

loop_
_atom_type_symbol
_atom_type_description
_atom_type_scat_dispersion_real
_atom_type_scat_dispersion_imag
_atom_type_scat_source
C C 0.0033 0.0016 'International Tables Vol C Tables 4.2.6.8 and 6.1.1.4'
H H 0.0000 0.0000 'International Tables Vol C Tables 4.2.6.8 and 6.1.1.4'
N N 0.0061 0.0033 'International Tables Vol C Tables 4.2.6.8 and 6.1.1.4'
O O 0.0106 0.0060 'International Tables Vol C Tables 4.2.6.8 and 6.1.1.4'
Cd Cd -0.8075 1.2024 'International Tables Vol C Tables 4.2.6.8 and 6.1.1.4'

loop_
_geom_angle_atom_site_label_1
_geom_angle_atom_site_label_2
_geom_angle_atom_site_label_3
_geom_angle
_geom_angle_site_symmetry_1
_geom_angle_site_symmetry_3
O1 Cd1 N1 139.99(10) . .
O1 Cd1 O6 118.10(11) . 2_756
N1 Cd1 O6 97.69(11) . 2_756
O1 Cd1 O5 92.82(11) . 2_756
N1 Cd1 O5 123.96(12) . 2_756
O6 Cd1 O5 54.77(11) 2_756 2_756
O1 Cd1 O11 84.23(9) . 3_666
N1 Cd1 O11 87.28(10) . 3_666
O6 Cd1 O11 77.01(9) 2_756 3_666
O5 Cd1 O11 123.11(10) 2_756 3_666
O1 Cd1 O13 80.69(9) . .
N1 Cd1 O13 83.52(10) . .
O6 Cd1 O13 138.99(9) 2_756 .
O5 Cd1 O13 90.58(10) 2_756 .
O11 Cd1 O13 143.70(8) 3_666 .
O1 Cd1 C27 108.38(9) . 2_756
N1 Cd1 C27 111.62(10) . 2_756
O6 Cd1 C27 27.54(10) 2_756 2_756
O5 Cd1 C27 27.32(10) 2_756 2_756
O11 Cd1 C27 101.35(9) 3_666 2_756
O13 Cd1 C27 114.70(10) . 2_756
N7 Cd2 N4 109.48(11) . 1_654
N7 Cd2 O4 104.75(10) . .
N4 Cd2 O4 95.85(9) 1_654 .
N7 Cd2 O9 93.56(9) . 1_654
N4 Cd2 O9 102.18(10) 1_654 1_654
O4 Cd2 O9 148.33(9) . 1_654
N7 Cd2 O10 146.32(9) . 1_654
N4 Cd2 O10 91.32(11) 1_654 1_654
O4 Cd2 O10 98.88(9) . 1_654
O9 Cd2 O10 55.32(8) 1_654 1_654
N7 Cd2 O3 88.83(11) . .
N4 Cd2 O3 149.00(9) 1_654 .
O4 Cd2 O3 54.43(8) . .
O9 Cd2 O3 101.35(9) 1_654 .
O10 Cd2 O3 85.70(11) 1_654 .
N7 Cd2 C47 120.70(10) . 1_654
N4 Cd2 C47 96.64(11) 1_654 1_654
O4 Cd2 C47 124.85(9) . 1_654
O9 Cd2 C47 27.81(9) 1_654 1_654
O10 Cd2 C47 27.54(9) 1_654 1_654
O3 Cd2 C47 94.80(10) . 1_654
N7 Cd2 C20 95.99(11) . .
N4 Cd2 C20 123.25(10) 1_654 .
O4 Cd2 C20 27.59(9) . .
O9 Cd2 C20 126.51(9) 1_654 .
O10 Cd2 C20 93.98(10) 1_654 .
O3 Cd2 C20 26.92(8) . .
C47 Cd2 C20 112.69(10) 1_654 .
N5 Cd3 O8 147.72(10) . .
N5 Cd3 O12 122.99(11) . 2_655
O8 Cd3 O12 89.29(10) . 2_655
N5 Cd3 O11 92.28(10) . 2_655
O8 Cd3 O11 109.00(9) . 2_655
O12 Cd3 O11 54.71(9) 2_655 2_655
N5 Cd3 O13 97.53(11) . 1_554
O8 Cd3 O13 85.95(10) . 1_554
O12 Cd3 O13 81.63(9) 2_655 1_554
O11 Cd3 O13 132.40(8) 2_655 1_554
N5 Cd3 O7 97.39(9) . .
O8 Cd3 O7 53.10(9) . .
O12 Cd3 O7 134.27(9) 2_655 .
O11 Cd3 O7 152.45(8) 2_655 .
O13 Cd3 O7 71.83(9) 1_554 .
N5 Cd3 O6 84.40(12) . 3_766
O8 Cd3 O6 80.42(11) . 3_766
O12 Cd3 O6 117.00(10) 2_655 3_766
O11 Cd3 O6 70.61(8) 2_655 3_766
O13 Cd3 O6 156.50(8) 1_554 3_766
O7 Cd3 O6 84.69(9) . 3_766
N5 Cd3 C54 108.12(10) . 2_655
O8 Cd3 C54 101.43(10) . 2_655
O12 Cd3 C54 27.23(10) 2_655 2_655
O11 Cd3 C54 27.55(9) 2_655 2_655
O13 Cd3 C54 106.65(10) 1_554 2_655
O7 Cd3 C54 154.33(9) . 2_655
O6 Cd3 C54 94.82(9) 3_766 2_655
N5 Cd3 C28 122.21(11) . .
O8 Cd3 C28 26.77(10) . .
O12 Cd3 C28 113.73(11) 2_655 .
O11 Cd3 C28 131.63(10) 2_655 .
O13 Cd3 C28 79.67(10) 1_554 .
O7 Cd3 C28 26.50(9) . .
O6 Cd3 C28 79.56(10) 3_766 .
C54 Cd3 C28 128.19(10) 2_655 .
C55 N1 C56 105.4(3) . .
C55 N1 Cd1 125.2(2) . .
C56 N1 Cd1 127.8(2) . .
C55 N2 C57 108.1(3) . .
C55 N2 H2 125.9 . .
C57 N2 H2 125.9 . .
C65 N3 C66 107.8(3) . .
C65 N3 H3A 126.1 . .
C66 N3 H3A 126.1 . .
C65 N4 C64 106.1(3) . .
C65 N4 Cd2 119.1(3) . 1_456
C64 N4 Cd2 132.7(2) . 1_456
C67 N5 C68 105.9(3) . .
C67 N5 Cd3 127.8(2) . .
C68 N5 Cd3 126.1(2) . .
C67 N6 C69 108.4(3) . .
C67 N6 H6A 125.8 . .
C69 N6 H6A 125.8 . .
C78 N7 C76 105.2(3) . .
C78 N7 Cd2 120.0(3) . .
C76 N7 Cd2 133.7(2) . .
C78 N8 C77 108.0(3) . .
C78 N8 H8 126.0 . .
C77 N8 H8 126.0 . .
C1 O1 Cd1 129.6(2) . .
C20 O3 Cd2 88.9(2) . .
C20 O4 Cd2 96.15(19) . .
C27 O5 Cd1 90.9(2) . 2_746
C27 O6 Cd1 94.2(2) . 2_746
C27 O6 Cd3 152.8(3) . 3_766
Cd1 O6 Cd3 103.10(10) 2_746 3_766
C28 O7 Cd3 82.2(2) . .
C28 O8 Cd3 102.0(2) . .
C47 O9 Cd2 92.76(19) . 1_456
C47 O10 Cd2 90.7(2) . 1_456
C54 O11 Cd3 91.6(2) . 2_645
C54 O11 Cd1 138.2(2) . 3_666
Cd3 O11 Cd1 108.28(8) 2_645 3_666
C54 O12 Cd3 92.6(2) . 2_645
Cd1 O13 Cd3 121.06(10) . 1_556
Cd1 O13 H13A 107.1 . .
Cd3 O13 H13A 107.1 1_556 .
Cd1 O13 H13B 107.1 . .
Cd3 O13 H13B 107.1 1_556 .
H13A O13 H13B 106.8 . .
O1 C1 O2 123.9(3) . .
O1 C1 C2 117.3(3) . .
O2 C1 C2 118.7(3) . .
C7 C2 C3 117.8(3) . .
C7 C2 C1 120.6(3) . .
C3 C2 C1 121.4(3) . .
C4 C3 C2 120.3(4) . .
C4 C3 H3 119.9 . .
C2 C3 H3 119.9 . .
C3 C4 C5 121.4(4) . .
C3 C4 H4 119.3 . .
C5 C4 H4 119.3 . .
C6 C5 C4 115.5(3) . .
C6 C5 C8 121.7(3) . .
C4 C5 C8 122.3(3) . .
C5 C6 C7 122.7(3) . .
C5 C6 H6 118.6 . .
C7 C6 H6 118.6 . .
C2 C7 C6 122.1(3) . .
C2 C7 H7 118.9 . .
C6 C7 H7 118.9 . .
C9 C8 C13 118.0(3) . .
C9 C8 C5 119.9(3) . .
C13 C8 C5 122.0(3) . .
C10 C9 C8 122.5(3) . .
C10 C9 H9 118.7 . .
C8 C9 H9 118.7 . .
C9 C10 C11 118.1(3) . .
C9 C10 C14 121.1(3) . .
C11 C10 C14 120.8(3) . .
C12 C11 C10 120.8(3) . .
C12 C11 H11 119.6 . .
C10 C11 H11 119.6 . .
C13 C12 C11 119.1(3) . .
C13 C12 C21 120.7(3) . .
C11 C12 C21 120.2(3) . .
C12 C13 C8 121.4(3) . .
C12 C13 H13 119.3 . .
C8 C13 H13 119.3 . .
C15 C14 C19 118.1(3) . .
C15 C14 C10 121.6(3) . .
C19 C14 C10 120.3(3) . .
C16 C15 C14 121.1(3) . .
C16 C15 H15 119.4 . .
C14 C15 H15 119.4 . .
C15 C16 C17 121.1(3) . .
C15 C16 H16 119.5 . .
C17 C16 H16 119.5 . .
C16 C17 C18 117.7(3) . .
C16 C17 C20 120.9(3) . .
C18 C17 C20 121.3(3) . .
C19 C18 C17 121.2(3) . .
C19 C18 H18 119.4 . .
C17 C18 H18 119.4 . .
C18 C19 C14 120.8(3) . .
C18 C19 H19 119.6 . .
C14 C19 H19 119.6 . .
O3 C20 O4 120.2(3) . .
O3 C20 C17 120.7(3) . .
O4 C20 C17 119.1(3) . .
O3 C20 Cd2 64.20(18) . .
O4 C20 Cd2 56.26(16) . .
C17 C20 Cd2 172.3(2) . .
C22 C21 C26 117.8(3) . .
C22 C21 C12 120.5(3) . .
C26 C21 C12 121.7(3) . .
C21 C22 C23 120.8(3) . .
C21 C22 H22 119.6 . .
C23 C22 H22 119.6 . .
C24 C23 C22 121.4(3) . .
C24 C23 H23 119.3 . .
C22 C23 H23 119.3 . .
C23 C24 C25 118.5(3) . .
C23 C24 C27 120.0(3) . .
C25 C24 C27 121.4(3) . .
C26 C25 C24 120.3(3) . .
C26 C25 H25 119.9 . .
C24 C25 H25 119.9 . .
C25 C26 C21 121.1(3) . .
C25 C26 H26 119.4 . .
C21 C26 H26 119.4 . .
O5 C27 O6 119.7(3) . .
O5 C27 C24 121.8(3) . .
O6 C27 C24 118.5(3) . .
O5 C27 Cd1 61.74(19) . 2_746
O6 C27 Cd1 58.25(18) . 2_746
C24 C27 Cd1 172.4(2) . 2_746
O7 C28 O8 122.1(3) . .
O7 C28 C29 120.3(3) . .
O8 C28 C29 117.6(3) . .
O7 C28 Cd3 71.3(2) . .
O8 C28 Cd3 51.28(16) . .
C29 C28 Cd3 164.8(3) . .
C34 C29 C30 118.6(3) . .
C34 C29 C28 119.3(3) . .
C30 C29 C28 121.9(3) . .
C31 C30 C29 120.9(3) . .
C31 C30 H30 119.6 . .
C29 C30 H30 119.6 . .
C30 C31 C32 120.6(3) . .
C30 C31 H31 119.7 . .
C32 C31 H31 119.7 . .
C33 C32 C31 117.9(3) . .
C33 C32 C35 120.2(3) . .
C31 C32 C35 121.5(3) . .
C34 C33 C32 121.3(3) . .
C34 C33 H33 119.4 . .
C32 C33 H33 119.4 . .
C29 C34 C33 120.4(3) . .
C29 C34 H34 119.8 . .
C33 C34 H34 119.8 . .
C36 C35 C40 118.4(3) . .
C36 C35 C32 123.6(3) . .
C40 C35 C32 117.9(3) . .
C35 C36 C37 120.9(3) . .
C35 C36 H36 119.5 . .
C37 C36 H36 119.5 . .
C36 C37 C38 119.0(3) . .
C36 C37 C48 120.6(3) . .
C38 C37 C48 120.3(3) . .
C39 C38 C37 121.2(3) . .
C39 C38 H38 119.4 . .
C37 C38 H38 119.4 . .
C40 C39 C38 118.1(3) . .
C40 C39 C41 120.4(3) . .
C38 C39 C41 121.5(3) . .
C39 C40 C35 122.2(3) . .
C39 C40 H40 118.9 . .
C35 C40 H40 118.9 . .
C46 C41 C42 117.7(3) . .
C46 C41 C39 121.1(3) . .
C42 C41 C39 121.1(3) . .
C43 C42 C41 121.1(3) . .
C43 C42 H42 119.4 . .
C41 C42 H42 119.4 . .
C42 C43 C44 120.8(3) . .
C42 C43 H43 119.6 . .
C44 C43 H43 119.6 . .
C43 C44 C45 118.3(3) . .
C43 C44 C47 120.8(3) . .
C45 C44 C47 120.9(3) . .
C46 C45 C44 121.0(3) . .
C46 C45 H45 119.5 . .
C44 C45 H45 119.5 . .
C45 C46 C41 121.0(3) . .
C45 C46 H46 119.5 . .
C41 C46 H46 119.5 . .
O10 C47 O9 121.1(3) . .
O10 C47 C44 119.6(3) . .
O9 C47 C44 119.4(3) . .
O10 C47 Cd2 61.75(17) . 1_456
O9 C47 Cd2 59.43(16) . 1_456
C44 C47 Cd2 176.2(2) . 1_456
C49 C48 C53 118.4(3) . .
C49 C48 C37 120.3(3) . .
C53 C48 C37 121.3(3) . .
C50 C49 C48 120.1(3) . .
C50 C49 H49 120.0 . .
C48 C49 H49 120.0 . .
C51 C50 C49 121.4(3) . .
C51 C50 H50 119.3 . .
C49 C50 H50 119.3 . .
C50 C51 C52 118.6(3) . .
C50 C51 C54 120.7(3) . .
C52 C51 C54 120.6(3) . .
C53 C52 C51 120.4(3) . .
C53 C52 H52 119.8 . .
C51 C52 H52 119.8 . .
C52 C53 C48 121.1(3) . .
C52 C53 H53 119.4 . .
C48 C53 H53 119.4 . .
O12 C54 O11 120.8(3) . .
O12 C54 C51 120.0(3) . .
O11 C54 C51 119.1(3) . .
O12 C54 Cd3 60.19(17) . 2_645
O11 C54 Cd3 60.88(16) . 2_645
C51 C54 Cd3 173.9(2) . 2_645
N1 C55 N2 111.9(3) . .
N1 C55 H55 124.0 . .
N2 C55 H55 124.0 . .
N1 C56 C57 110.0(3) . .
N1 C56 H56 125.0 . .
C57 C56 H56 125.0 . .
C56 C57 N2 104.6(3) . .
C56 C57 C58 132.6(3) . .
N2 C57 C58 122.8(3) . .
C63' C58 C59 114.0(9) . .
C63' C58 C57 123.0(9) . .
C59 C58 C57 120.9(3) . .
C59 C58 C63 119.7(7) . .
C57 C58 C63 118.4(7) . .
C58 C59 C60 121.9(4) . .
C58 C59 H59 119.1 . .
C60 C59 H59 119.1 . .
C61' C60 C59 118.3(10) . .
C59 C60 C61 117.4(6) . .
C61' C60 C64 118.8(9) . .
C59 C60 C64 120.0(4) . .
C61 C60 C64 121.6(6) . .
C66 C64 N4 107.5(4) . .
C66 C64 C60 129.8(4) . .
N4 C64 C60 122.7(3) . .
N3 C65 N4 111.4(4) . .
N3 C65 H65 124.3 . .
N4 C65 H65 124.3 . .
N3 C66 C64 107.2(4) . .
N3 C66 H66 126.4 . .
C64 C66 H66 126.4 . .
N5 C67 N6 111.2(3) . .
N5 C67 H67 124.4 . .
N6 C67 H67 124.4 . .
C69 C68 N5 110.0(3) . .
C69 C68 H68 125.0 . .
N5 C68 H68 125.0 . .
C68 C69 N6 104.5(3) . .
C68 C69 C70 132.1(3) . .
N6 C69 C70 123.3(3) . .
C75 C70 C71 114.9(5) . .
C75 C70 C69 122.1(4) . .
C71 C70 C69 122.2(3) . .
C71 C70 C75' 118.0(6) . .
C69 C70 C75' 115.1(6) . .
C70 C71 C72 122.2(4) . .
C70 C71 H71 118.9 . .
C72 C71 H71 118.9 . .
C73 C72 C71 117.2(5) . .
C73 C72 C76 121.0(5) . .
C71 C72 C76 120.8(4) . .
C71 C72 C73' 117.9(8) . .
C76 C72 C73' 117.2(7) . .
C77 C76 N7 108.2(4) . .
C77 C76 C72 129.6(4) . .
N7 C76 C72 122.2(3) . .
N8 C77 C76 107.4(4) . .
N8 C77 H77 126.3 . .
C76 C77 H77 126.3 . .
N8 C78 N7 111.2(4) . .
N8 C78 H78 124.4 . .
N7 C78 H78 124.4 . .
C74 C73 C72 120.0(8) . .
C74 C73 H73B 118.7 . .
C72 C73 H73B 121.2 . .
C73 C74 C75 119.3(9) . .
C73 C74 H74B 120.0 . .
C75 C74 H74B 120.7 . .
C70 C75 C74 124.2(7) . .
C70 C75 H75B 114.7 . .
C74 C75 H75B 120.0 . .
C74' C73' C72 119.8(14) . .
C74' C73' H73A 121.2 . .
C72 C73' H73A 117.4 . .
C74' C75' C70 117.3(11) . .
C74' C75' H75A 119.9 . .
C70 C75' H75A 122.1 . .
C75' C74' C73' 120.9(15) . .
C75' C74' H74A 120.1 . .
C73' C74' H74A 119.0 . .
C62 C61 C60 120.9(12) . .
C62 C61 H61B 120.4 . .
C60 C61 H61B 118.4 . .
C61 C62 C63 122.1(16) . .
C61 C62 H62B 119.4 . .
C63 C62 H62B 118.6 . .
C62 C63 C58 117.0(13) . .
C62 C63 H63B 121.3 . .
C58 C63 H63B 121.6 . .
C58 C63' C62' 124.4(19) . .
C58 C63' H63A 114.6 . .
C62' C63' H63A 119.6 . .
C61' C62' C63' 118(2) . .
C61' C62' H62A 121.3 . .
C63' C62' H62A 121.0 . .
C60 C61' C62' 119.5(19) . .
C60 C61' H61A 116.7 . .
C62' C61' H61A 121.8 . .

loop_
_geom_bond_atom_site_label_1
_geom_bond_atom_site_label_2
_geom_bond_distance
_geom_bond_site_symmetry_2
Cd1 O1 2.234(2) .
Cd1 N1 2.252(3) .
Cd1 O6 2.292(3) 2_756
Cd1 O5 2.368(3) 2_756
Cd1 O11 2.392(2) 3_666
Cd1 O13 2.404(2) .
Cd1 C27 2.688(3) 2_756
Cd2 N7 2.255(3) .
Cd2 N4 2.286(3) 1_654
Cd2 O4 2.296(2) .
Cd2 O9 2.332(2) 1_654
Cd2 O10 2.383(2) 1_654
Cd2 O3 2.472(3) .
Cd2 C47 2.705(3) 1_654
Cd2 C20 2.745(3) .
Cd3 N5 2.196(3) .
Cd3 O8 2.198(2) .
Cd3 O12 2.373(3) 2_655
Cd3 O11 2.388(2) 2_655
Cd3 O13 2.466(3) 1_554
Cd3 O7 2.635(3) .
Cd3 O6 2.647(3) 3_766
Cd3 C54 2.732(3) 2_655
Cd3 C28 2.756(4) .
N1 C55 1.311(4) .
N1 C56 1.370(4) .
N2 C55 1.327(4) .
N2 C57 1.373(4) .
N2 H2 0.8600 .
N3 C65 1.313(6) .
N3 C66 1.348(6) .
N3 H3A 0.8600 .
N4 C65 1.318(5) .
N4 C64 1.374(5) .
N4 Cd2 2.286(3) 1_456
N5 C67 1.306(4) .
N5 C68 1.377(4) .
N6 C67 1.340(4) .
N6 C69 1.376(4) .
N6 H6A 0.8600 .
N7 C78 1.336(4) .
N7 C76 1.374(5) .
N8 C78 1.308(6) .
N8 C77 1.345(6) .
N8 H8 0.8600 .
O1 C1 1.256(4) .
O2 C1 1.259(5) .
O3 C20 1.243(4) .
O4 C20 1.279(4) .
O5 C27 1.234(5) .
O5 Cd1 2.368(3) 2_746
O6 C27 1.246(4) .
O6 Cd1 2.292(3) 2_746
O6 Cd3 2.647(3) 3_766
O7 C28 1.241(4) .
O8 C28 1.269(4) .
O9 C47 1.263(4) .
O9 Cd2 2.331(2) 1_456
O10 C47 1.251(4) .
O10 Cd2 2.383(2) 1_456
O11 C54 1.264(4) .
O11 Cd3 2.388(2) 2_645
O11 Cd1 2.392(2) 3_666
O12 C54 1.251(4) .
O12 Cd3 2.373(3) 2_645
O13 Cd3 2.466(3) 1_556
O13 H13A 0.9700 .
O13 H13B 0.9700 .
C1 C2 1.500(5) .
C2 C7 1.320(5) .
C2 C3 1.394(5) .
C3 C4 1.379(5) .
C3 H3 0.9300 .
C4 C5 1.405(5) .
C4 H4 0.9300 .
C5 C6 1.352(5) .
C5 C8 1.487(4) .
C6 C7 1.381(5) .
C6 H6 0.9300 .
C7 H7 0.9300 .
C8 C9 1.391(4) .
C8 C13 1.394(4) .
C9 C10 1.386(4) .
C9 H9 0.9300 .
C10 C11 1.405(4) .
C10 C14 1.488(4) .
C11 C12 1.395(4) .
C11 H11 0.9300 .
C12 C13 1.391(4) .
C12 C21 1.490(4) .
C13 H13 0.9300 .
C14 C15 1.387(4) .
C14 C19 1.389(4) .
C15 C16 1.375(5) .
C15 H15 0.9300 .
C16 C17 1.390(4) .
C16 H16 0.9300 .
C17 C18 1.392(4) .
C17 C20 1.483(5) .
C18 C19 1.377(5) .
C18 H18 0.9300 .
C19 H19 0.9300 .
C21 C22 1.377(5) .
C21 C26 1.391(5) .
C22 C23 1.384(5) .
C22 H22 0.9300 .
C23 C24 1.367(5) .
C23 H23 0.9300 .
C24 C25 1.386(5) .
C24 C27 1.494(4) .
C25 C26 1.384(5) .
C25 H25 0.9300 .
C26 H26 0.9300 .
C27 Cd1 2.688(3) 2_746
C28 C29 1.503(4) .
C29 C34 1.380(5) .
C29 C30 1.385(5) .
C30 C31 1.380(5) .
C30 H30 0.9300 .
C31 C32 1.389(4) .
C31 H31 0.9300 .
C32 C33 1.386(4) .
C32 C35 1.485(4) .
C33 C34 1.382(4) .
C33 H33 0.9300 .
C34 H34 0.9300 .
C35 C36 1.390(4) .
C35 C40 1.393(4) .
C36 C37 1.393(4) .
C36 H36 0.9300 .
C37 C38 1.396(4) .
C37 C48 1.484(4) .
C38 C39 1.391(4) .
C38 H38 0.9300 .
C39 C40 1.386(4) .
C39 C41 1.478(4) .
C40 H40 0.9300 .
C41 C46 1.389(4) .
C41 C42 1.398(4) .
C42 C43 1.378(5) .
C42 H42 0.9300 .
C43 C44 1.387(4) .
C43 H43 0.9300 .
C44 C45 1.388(4) .
C44 C47 1.490(5) .
C45 C46 1.381(5) .
C45 H45 0.9300 .
C46 H46 0.9300 .
C47 Cd2 2.705(3) 1_456
C48 C49 1.391(4) .
C48 C53 1.391(5) .
C49 C50 1.386(4) .
C49 H49 0.9300 .
C50 C51 1.383(5) .
C50 H50 0.9300 .
C51 C52 1.384(5) .
C51 C54 1.493(4) .
C52 C53 1.383(4) .
C52 H52 0.9300 .
C53 H53 0.9300 .
C54 Cd3 2.732(3) 2_645
C55 H55 0.9300 .
C56 C57 1.372(4) .
C56 H56 0.9300 .
C57 C58 1.464(5) .
C58 C63' 1.29(2) .
C58 C59 1.385(5) .
C58 C63 1.477(16) .
C59 C60 1.393(5) .
C59 H59 0.9300 .
C60 C61' 1.30(2) .
C60 C61 1.449(16) .
C60 C64 1.472(5) .
C64 C66 1.363(5) .
C65 H65 0.9300 .
C66 H66 0.9300 .
C67 H67 0.9300 .
C68 C69 1.369(5) .
C68 H68 0.9300 .
C69 C70 1.467(5) .
C70 C75 1.327(8) .
C70 C71 1.373(5) .
C70 C75' 1.571(15) .
C71 C72 1.389(5) .
C71 H71 0.9300 .
C72 C73 1.360(12) .
C72 C76 1.466(5) .
C72 C73' 1.51(2) .
C76 C77 1.352(5) .
C77 H77 0.9300 .
C78 H78 0.9300 .
C73 C74 1.346(14) .
C73 H73B 0.9600 .
C74 C75 1.361(12) .
C74 H74B 0.9600 .
C75 H75B 0.9599 .
C73' C74' 1.41(3) .
C73' H73A 0.9599 .
C75' C74' 1.39(2) .
C75' H75A 0.9601 .
C74' H74A 0.9602 .
C61 C62 1.38(2) .
C61 H61B 0.9601 .
C62 C63 1.38(2) .
C62 H62B 0.9597 .
C63 H63B 0.9600 .
C63' C62' 1.42(4) .
C63' H63A 0.9600 .
C62' C61' 1.36(4) .
C62' H62A 0.9598 .
C61' H61A 0.9601 .

loop_
_geom_hbond_atom_site_label_D
_geom_hbond_atom_site_label_H
_geom_hbond_atom_site_label_A
_geom_hbond_distance_DH
_geom_hbond_distance_HA
_geom_hbond_distance_DA
_geom_hbond_angle_DHA
_geom_hbond_site_symmetry_A
O13 H13A O2 0.97 1.70 2.584(4) 150.4 .
N8 H8 O12 0.86 2.53 3.264(5) 144.0 2_755
N8 H8 O8 0.86 2.25 2.897(5) 131.8 1_655
N6 H6A O4 0.86 1.91 2.759(3) 168.6 .
N3 H3A O1 0.86 2.29 3.014(5) 141.4 1_455
N2 H2 O9 0.86 1.93 2.775(3) 166.8 .
O13 H13A O2 0.97 1.70 2.584(4) 150.4 .
N8 H8 O12 0.86 2.53 3.264(5) 144.0 2_755
N8 H8 O8 0.86 2.25 2.897(5) 131.8 1_655
N6 H6A O4 0.86 1.91 2.759(3) 168.6 .
N3 H3A O1 0.86 2.29 3.014(5) 141.4 1_455
N2 H2 O9 0.86 1.93 2.775(3) 166.8 .
O13 H13A O2 0.97 1.70 2.584(4) 150.4 .
N8 H8 O12 0.86 2.53 3.264(5) 144.0 2_755
N8 H8 O8 0.86 2.25 2.897(5) 131.8 1_655
N6 H6A O4 0.86 1.91 2.759(3) 168.6 .
N3 H3A O1 0.86 2.29 3.014(5) 141.4 1_455
N2 H2 O9 0.86 1.93 2.775(3) 166.8 .
O13 H13A O2 0.97 1.70 2.584(4) 150.4 .
N8 H8 O12 0.86 2.53 3.264(5) 144.0 2_755
N8 H8 O8 0.86 2.25 2.897(5) 131.8 1_655
N6 H6A O4 0.86 1.91 2.759(3) 168.6 .
N3 H3A O1 0.86 2.29 3.014(5) 141.4 1_455
N2 H2 O9 0.86 1.93 2.775(3) 166.8 .
O13 H13A O2 0.97 1.70 2.584(4) 150.4 .
N8 H8 O12 0.86 2.53 3.264(5) 144.0 2_755
N8 H8 O8 0.86 2.25 2.897(5) 131.8 1_655
N6 H6A O4 0.86 1.91 2.759(3) 168.6 .
N3 H3A O1 0.86 2.29 3.014(5) 141.4 1_455
N2 H2 O9 0.86 1.93 2.775(3) 166.8 .
O13 H13A O2 0.97 1.70 2.584(4) 150.4 .
N8 H8 O12 0.86 2.53 3.264(5) 144.0 2_755
N8 H8 O8 0.86 2.25 2.897(5) 131.8 1_655
N6 H6A O4 0.86 1.91 2.759(3) 168.6 .
N3 H3A O1 0.86 2.29 3.014(5) 141.4 1_455
N2 H2 O9 0.86 1.93 2.775(3) 166.8 .
O13 H13A O2 0.97 1.70 2.584(4) 150.4 .
N8 H8 O12 0.86 2.53 3.264(5) 144.0 2_755
N8 H8 O8 0.86 2.25 2.897(5) 131.8 1_655
N6 H6A O4 0.86 1.91 2.759(3) 168.6 .
N3 H3A O1 0.86 2.29 3.014(5) 141.4 1_455
N2 H2 O9 0.86 1.93 2.775(3) 166.8 .
O13 H13A O2 0.97 1.70 2.584(4) 150.4 .
N8 H8 O12 0.86 2.53 3.264(5) 144.0 2_755
N8 H8 O8 0.86 2.25 2.897(5) 131.8 1_655
N6 H6A O4 0.86 1.91 2.759(3) 168.6 .
N3 H3A O1 0.86 2.29 3.014(5) 141.4 1_455
N2 H2 O9 0.86 1.93 2.775(3) 166.8 .
N2 H2 O9 0.86 1.93 2.775(3) 166.8 .
N3 H3A O1 0.86 2.29 3.014(5) 141.4 1_455
N6 H6A O4 0.86 1.91 2.759(3) 168.6 .
N8 H8 O8 0.86 2.25 2.897(5) 131.8 1_655
N8 H8 O12 0.86 2.53 3.264(5) 144.0 2_755
O13 H13A O2 0.97 1.70 2.584(4) 150.4 .
N2 H2 O9 0.86 1.93 2.775(3) 166.8 .
N3 H3A O1 0.86 2.29 3.014(5) 141.4 1_455
N6 H6A O4 0.86 1.91 2.759(3) 168.6 .
N8 H8 O8 0.86 2.25 2.897(5) 131.8 1_655
N8 H8 O12 0.86 2.53 3.264(5) 144.0 2_755
O13 H13A O2 0.97 1.70 2.584(4) 150.4 .
N2 H2 O9 0.86 1.93 2.775(3) 166.8 .
N3 H3A O1 0.86 2.29 3.014(5) 141.4 1_455
N6 H6A O4 0.86 1.91 2.759(3) 168.6 .
N8 H8 O8 0.86 2.25 2.897(5) 131.8 1_655
N8 H8 O12 0.86 2.53 3.264(5) 144.0 2_755
O13 H13A O2 0.97 1.70 2.584(4) 150.4 .
N2 H2 O9 0.86 1.93 2.775(3) 166.8 .
N3 H3A O1 0.86 2.29 3.014(5) 141.4 1_455
N6 H6A O4 0.86 1.91 2.759(3) 168.6 .
N8 H8 O8 0.86 2.25 2.897(5) 131.8 1_655
N8 H8 O12 0.86 2.53 3.264(5) 144.0 2_755
O13 H13A O2 0.97 1.70 2.584(4) 150.4 .
N2 H2 O9 0.86 1.93 2.775(3) 166.8 .
N3 H3A O1 0.86 2.29 3.014(5) 141.4 1_455
N6 H6A O4 0.86 1.91 2.759(3) 168.6 .
N8 H8 O8 0.86 2.25 2.897(5) 131.8 1_655
N8 H8 O12 0.86 2.53 3.264(5) 144.0 2_755
O13 H13A O2 0.97 1.70 2.584(4) 150.4 .
N2 H2 O9 0.86 1.93 2.775(3) 166.8 .
N3 H3A O1 0.86 2.29 3.014(5) 141.4 1_455
N6 H6A O4 0.86 1.91 2.759(3) 168.6 .
N8 H8 O8 0.86 2.25 2.897(5) 131.8 1_655
N8 H8 O12 0.86 2.53 3.264(5) 144.0 2_755
O13 H13A O2 0.97 1.70 2.584(4) 150.4 .
N2 H2 O9 0.86 1.93 2.775(3) 166.8 .
N3 H3A O1 0.86 2.29 3.014(5) 141.4 1_455
N6 H6A O4 0.86 1.91 2.759(3) 168.6 .
N8 H8 O8 0.86 2.25 2.897(5) 131.8 1_655
N8 H8 O12 0.86 2.53 3.264(5) 144.0 2_755
O13 H13A O2 0.97 1.70 2.584(4) 150.4 .

loop_
_geom_torsion_atom_site_label_1
_geom_torsion_atom_site_label_2
_geom_torsion_atom_site_label_3
_geom_torsion_atom_site_label_4
_geom_torsion
_geom_torsion_site_symmetry_1
_geom_torsion_site_symmetry_4
Cd1 O1 C1 O2 -29.7(7) . .
Cd1 O1 C1 C2 146.7(3) . .
O1 C1 C2 C7 11.4(6) . .
O2 C1 C2 C7 -172.0(5) . .
O1 C1 C2 C3 -163.4(4) . .
O2 C1 C2 C3 13.2(7) . .
C7 C2 C3 C4 2.7(7) . .
C1 C2 C3 C4 177.6(4) . .
C2 C3 C4 C5 0.1(7) . .
C3 C4 C5 C6 -1.0(6) . .
C3 C4 C5 C8 -173.5(4) . .
C4 C5 C6 C7 -0.8(7) . .
C8 C5 C6 C7 171.7(4) . .
C3 C2 C7 C6 -4.6(7) . .
C1 C2 C7 C6 -179.5(5) . .
C5 C6 C7 C2 3.8(8) . .
C6 C5 C8 C9 -24.6(5) . .
C4 C5 C8 C9 147.4(4) . .
C6 C5 C8 C13 157.8(4) . .
C4 C5 C8 C13 -30.1(5) . .
C13 C8 C9 C10 1.2(5) . .
C5 C8 C9 C10 -176.4(3) . .
C8 C9 C10 C11 -0.9(5) . .
C8 C9 C10 C14 177.2(3) . .
C9 C10 C11 C12 0.3(4) . .
C14 C10 C11 C12 -177.7(3) . .
C10 C11 C12 C13 -0.1(4) . .
C10 C11 C12 C21 179.8(3) . .
C11 C12 C13 C8 0.5(4) . .
C21 C12 C13 C8 -179.4(3) . .
C9 C8 C13 C12 -1.0(4) . .
C5 C8 C13 C12 176.6(3) . .
C9 C10 C14 C15 149.7(3) . .
C11 C10 C14 C15 -32.4(5) . .
C9 C10 C14 C19 -31.3(5) . .
C11 C10 C14 C19 146.6(3) . .
C19 C14 C15 C16 1.0(5) . .
C10 C14 C15 C16 -180.0(3) . .
C14 C15 C16 C17 -0.9(5) . .
C15 C16 C17 C18 0.1(5) . .
C15 C16 C17 C20 177.8(3) . .
C16 C17 C18 C19 0.7(5) . .
C20 C17 C18 C19 -177.0(3) . .
C17 C18 C19 C14 -0.6(6) . .
C15 C14 C19 C18 -0.2(5) . .
C10 C14 C19 C18 -179.3(3) . .
Cd2 O3 C20 O4 5.8(3) . .
Cd2 O3 C20 C17 -173.3(3) . .
Cd2 O4 C20 O3 -6.3(4) . .
Cd2 O4 C20 C17 172.8(3) . .
C16 C17 C20 O3 -7.4(5) . .
C18 C17 C20 O3 170.2(4) . .
C16 C17 C20 O4 173.5(3) . .
C18 C17 C20 O4 -8.9(5) . .
C13 C12 C21 C22 -31.7(4) . .
C11 C12 C21 C22 148.4(3) . .
C13 C12 C21 C26 146.6(3) . .
C11 C12 C21 C26 -33.3(4) . .
C26 C21 C22 C23 1.4(5) . .
C12 C21 C22 C23 179.8(3) . .
C21 C22 C23 C24 -1.4(6) . .
C22 C23 C24 C25 -0.2(6) . .
C22 C23 C24 C27 175.7(3) . .
C23 C24 C25 C26 1.7(5) . .
C27 C24 C25 C26 -174.1(3) . .
C24 C25 C26 C21 -1.7(6) . .
C22 C21 C26 C25 0.2(5) . .
C12 C21 C26 C25 -178.2(3) . .
Cd1 O5 C27 O6 -6.0(4) 2_746 .
Cd1 O5 C27 C24 172.3(3) 2_746 .
Cd1 O6 C27 O5 6.2(4) 2_746 .
Cd3 O6 C27 O5 -123.7(5) 3_766 .
Cd1 O6 C27 C24 -172.1(2) 2_746 .
Cd3 O6 C27 C24 58.0(7) 3_766 .
Cd3 O6 C27 Cd1 -129.9(6) 3_766 2_746
C23 C24 C27 O5 163.6(4) . .
C25 C24 C27 O5 -20.6(5) . .
C23 C24 C27 O6 -18.1(5) . .
C25 C24 C27 O6 157.6(3) . .
Cd3 O7 C28 O8 7.9(4) . .
Cd3 O7 C28 C29 -169.2(3) . .
Cd3 O8 C28 O7 -9.6(4) . .
Cd3 O8 C28 C29 167.6(3) . .
O7 C28 C29 C34 177.0(4) . .
O8 C28 C29 C34 -0.2(5) . .
Cd3 C28 C29 C34 39.5(11) . .
O7 C28 C29 C30 1.5(6) . .
O8 C28 C29 C30 -175.7(4) . .
Cd3 C28 C29 C30 -136.0(8) . .
C34 C29 C30 C31 -3.0(6) . .
C28 C29 C30 C31 172.5(4) . .
C29 C30 C31 C32 -1.2(6) . .
C30 C31 C32 C33 4.9(5) . .
C30 C31 C32 C35 -168.3(3) . .
C31 C32 C33 C34 -4.5(5) . .
C35 C32 C33 C34 168.7(3) . .
C30 C29 C34 C33 3.3(6) . .
C28 C29 C34 C33 -172.3(3) . .
C32 C33 C34 C29 0.4(6) . .
C33 C32 C35 C36 141.6(3) . .
C31 C32 C35 C36 -45.4(5) . .
C33 C32 C35 C40 -41.5(4) . .
C31 C32 C35 C40 131.5(3) . .
C40 C35 C36 C37 -0.8(4) . .
C32 C35 C36 C37 176.0(3) . .
C35 C36 C37 C38 0.1(4) . .
C35 C36 C37 C48 179.8(3) . .
C36 C37 C38 C39 0.2(4) . .
C48 C37 C38 C39 -179.6(3) . .
C37 C38 C39 C40 0.4(4) . .
C37 C38 C39 C41 -178.1(3) . .
C38 C39 C40 C35 -1.2(5) . .
C41 C39 C40 C35 177.3(3) . .
C36 C35 C40 C39 1.5(5) . .
C32 C35 C40 C39 -175.6(3) . .
C40 C39 C41 C46 -32.5(5) . .
C38 C39 C41 C46 146.0(3) . .
C40 C39 C41 C42 148.2(3) . .
C38 C39 C41 C42 -33.2(5) . .
C46 C41 C42 C43 0.9(5) . .
C39 C41 C42 C43 -179.9(3) . .
C41 C42 C43 C44 -1.2(5) . .
C42 C43 C44 C45 0.6(5) . .
C42 C43 C44 C47 178.9(3) . .
C43 C44 C45 C46 0.3(5) . .
C47 C44 C45 C46 -178.0(3) . .
C44 C45 C46 C41 -0.6(6) . .
C42 C41 C46 C45 0.0(5) . .
C39 C41 C46 C45 -179.3(3) . .
Cd2 O10 C47 O9 3.6(4) 1_456 .
Cd2 O10 C47 C44 -175.9(3) 1_456 .
Cd2 O9 C47 O10 -3.7(4) 1_456 .
Cd2 O9 C47 C44 175.8(3) 1_456 .
C43 C44 C47 O10 -2.7(5) . .
C45 C44 C47 O10 175.6(3) . .
C43 C44 C47 O9 177.8(3) . .
C45 C44 C47 O9 -3.9(5) . .
C36 C37 C48 C49 -42.4(4) . .
C38 C37 C48 C49 137.3(3) . .
C36 C37 C48 C53 137.5(3) . .
C38 C37 C48 C53 -42.8(4) . .
C53 C48 C49 C50 1.2(5) . .
C37 C48 C49 C50 -178.9(3) . .
C48 C49 C50 C51 -2.6(5) . .
C49 C50 C51 C52 1.6(5) . .
C49 C50 C51 C54 178.1(3) . .
C50 C51 C52 C53 0.9(5) . .
C54 C51 C52 C53 -175.6(3) . .
C51 C52 C53 C48 -2.4(5) . .
C49 C48 C53 C52 1.3(5) . .
C37 C48 C53 C52 -178.6(3) . .
Cd3 O12 C54 O11 -5.7(3) 2_645 .
Cd3 O12 C54 C51 173.0(3) 2_645 .
Cd3 O11 C54 O12 5.6(3) 2_645 .
Cd1 O11 C54 O12 -114.5(4) 3_666 .
Cd3 O11 C54 C51 -173.0(3) 2_645 .
Cd1 O11 C54 C51 66.9(4) 3_666 .
Cd1 O11 C54 Cd3 -120.1(3) 3_666 2_645
C50 C51 C54 O12 165.5(3) . .
C52 C51 C54 O12 -18.1(5) . .
C50 C51 C54 O11 -15.8(5) . .
C52 C51 C54 O11 160.6(3) . .
C56 N1 C55 N2 0.4(4) . .
Cd1 N1 C55 N2 166.9(2) . .
C57 N2 C55 N1 -0.7(4) . .
C55 N1 C56 C57 0.0(4) . .
Cd1 N1 C56 C57 -166.0(2) . .
N1 C56 C57 N2 -0.3(4) . .
N1 C56 C57 C58 178.4(4) . .
C55 N2 C57 C56 0.6(4) . .
C55 N2 C57 C58 -178.3(3) . .
C56 C57 C58 C63' 13(2) . .
N2 C57 C58 C63' -169(2) . .
C56 C57 C58 C59 175.1(4) . .
N2 C57 C58 C59 -6.3(6) . .
C56 C57 C58 C63 -16.0(10) . .
N2 C57 C58 C63 162.5(9) . .
C63' C58 C59 C60 -19.5(19) . .
C57 C58 C59 C60 176.6(4) . .
C63 C58 C59 C60 7.9(10) . .
C58 C59 C60 C61' 25(2) . .
C58 C59 C60 C61 -6.2(10) . .
C58 C59 C60 C64 -174.6(4) . .
C65 N4 C64 C66 -0.4(5) . .
Cd2 N4 C64 C66 -163.6(3) 1_456 .
C65 N4 C64 C60 -179.6(4) . .
Cd2 N4 C64 C60 17.2(6) 1_456 .
C61' C60 C64 C66 10(2) . .
C59 C60 C64 C66 -150.0(5) . .
C61 C60 C64 C66 42.0(12) . .
C61' C60 C64 N4 -171(2) . .
C59 C60 C64 N4 29.0(6) . .
C61 C60 C64 N4 -139.0(10) . .
C66 N3 C65 N4 -0.2(6) . .
C64 N4 C65 N3 0.4(5) . .
Cd2 N4 C65 N3 166.3(3) 1_456 .
C65 N3 C66 C64 -0.1(6) . .
N4 C64 C66 N3 0.3(6) . .
C60 C64 C66 N3 179.5(5) . .
C68 N5 C67 N6 0.0(5) . .
Cd3 N5 C67 N6 -176.7(2) . .
C69 N6 C67 N5 -0.5(5) . .
C67 N5 C68 C69 0.5(5) . .
Cd3 N5 C68 C69 177.3(3) . .
N5 C68 C69 N6 -0.8(5) . .
N5 C68 C69 C70 174.5(4) . .
C67 N6 C69 C68 0.7(4) . .
C67 N6 C69 C70 -175.1(4) . .
C68 C69 C70 C75 14.5(11) . .
N6 C69 C70 C75 -170.9(9) . .
C68 C69 C70 C71 -175.6(4) . .
N6 C69 C70 C71 -1.1(7) . .
C68 C69 C70 C75' -20.5(10) . .
N6 C69 C70 C75' 154.1(9) . .
C75 C70 C71 C72 -15.5(10) . .
C69 C70 C71 C72 174.0(4) . .
C75' C70 C71 C72 19.5(10) . .
C70 C71 C72 C73 17.7(10) . .
C70 C71 C72 C76 -173.5(4) . .
C70 C71 C72 C73' -17.0(11) . .
C78 N7 C76 C77 0.8(5) . .
Cd2 N7 C76 C77 -166.4(3) . .
C78 N7 C76 C72 179.1(4) . .
Cd2 N7 C76 C72 11.8(6) . .
C73 C72 C76 C77 11.4(11) . .
C71 C72 C76 C77 -156.9(5) . .
C73' C72 C76 C77 46.4(12) . .
C73 C72 C76 N7 -166.4(9) . .
C71 C72 C76 N7 25.2(6) . .
C73' C72 C76 N7 -131.4(11) . .
C78 N8 C77 C76 0.0(6) . .
N7 C76 C77 N8 -0.5(5) . .
C72 C76 C77 N8 -178.6(4) . .
C77 N8 C78 N7 0.6(6) . .
C76 N7 C78 N8 -0.9(5) . .
Cd2 N7 C78 N8 168.5(3) . .
C71 C72 C73 C74 -9.5(14) . .
C76 C72 C73 C74 -178.3(10) . .
C72 C73 C74 C75 0.4(19) . .
C71 C70 C75 C74 5.7(14) . .
C69 C70 C75 C74 176.2(10) . .
C73 C74 C75 C70 1.6(19) . .
C71 C72 C73' C74' 12.9(19) . .
C76 C72 C73' C74' 170.3(13) . .
C71 C70 C75' C74' -18.0(17) . .
C69 C70 C75' C74' -174.3(12) . .
C70 C75' C74' C73' 15(2) . .
C72 C73' C74' C75' -13(3) . .
C59 C60 C61 C62 6.3(14) . .
C64 C60 C61 C62 174.6(9) . .
C60 C61 C62 C63 -8.6(19) . .
C61 C62 C63 C58 9.9(19) . .
C59 C58 C63 C62 -9.4(14) . .
C57 C58 C63 C62 -178.4(10) . .
C59 C58 C63' C62' 10(3) . .
C57 C58 C63' C62' 173.1(16) . .
C58 C63' C62' C61' -5(4) . .
C59 C60 C61' C62' -19(3) . .
C64 C60 C61' C62' -179.4(16) . .
C63' C62' C61' C60 9(3) . .
